data_2100264
loop_
_publ_author_name
'Skakle, Janet M. S.'
'Low, John N.'
'Wardell, James L.'
'Glidewell, Christopher'

_publ_section_title
;
 Concomitant polymorphism and a temperature-dependent phase change in
 (<i>E</i>)-[1-(4-methoxyphenyl)-3-phenyl-2-propenylideneamino]oxyacetic
 acid
;
_journal_issue 3
_journal_name_full 'Acta Crystallographica Section B'
_journal_page_first 321
_journal_page_last 328
_journal_paper_doi 10.1107/S0108768105007421
_journal_volume 61
_journal_year 2005
_chemical_formula_moiety 'C18 H17 N O4'
_chemical_formula_sum 'C18 H17 N O4'
_chemical_formula_weight 311.33
_chemical_name_systematic
;
(E)-[1-(4-methoxyphenyl)-3-phenyl-2-propenylideneamino)oxyacetic acid
;
_space_group_IT_number 14
_symmetry_cell_setting monoclinic
_symmetry_space_group_name_Hall '-P 2yn'
_symmetry_space_group_name_H-M 'P 1 21/n 1'
_atom_sites_solution_hydrogens geom
_atom_sites_solution_primary direct
_atom_sites_solution_secondary difmap
_cell_angle_alpha 90.00
_cell_angle_beta 97.4250(15)
_cell_angle_gamma 90.00
_cell_formula_units_Z 8
_cell_length_a 12.1552(4)
_cell_length_b 15.8657(4)
_cell_length_c 16.6708(5)
_cell_measurement_reflns_used 7291
_cell_measurement_temperature 120(2)
_cell_measurement_theta_max 27.48
_cell_measurement_theta_min 3.07
_cell_volume 3188.02(16)
_computing_cell_refinement 'DENZO (Otwinowski & Minor, 1997) & COLLECT'
_computing_data_collection 'COLLECT (Hooft, 1999)'
_computing_data_reduction 'DENZO & COLLECT '
_computing_molecular_graphics 'PLATON (Spek, 2003)'
_computing_publication_material 'SHELXL-97 and PRPKAPPA (Ferguson, 1999)'
_computing_structure_refinement 'OSCAIL and SHELXL-97 (Sheldrick, 1997)'
_computing_structure_solution 'OSCAIL (McArdle, 2003) and SHELXS-97 (Sheldrick, 1997)'
_diffrn_ambient_temperature 120(2)
_diffrn_detector_area_resol_mean 9.091
_diffrn_measured_fraction_theta_full 0.997
_diffrn_measured_fraction_theta_max 0.997
_diffrn_measurement_device_type 'Bruker-Nonius 95mm CCD camera on \k-goniostat'
_diffrn_measurement_method '\f & \w scans'
_diffrn_radiation_monochromator graphite
_diffrn_radiation_source 'Bruker-Nonius FR591 rotating anode'
_diffrn_radiation_type 'Mo K\a'
_diffrn_radiation_wavelength 0.71073
_diffrn_reflns_av_R_equivalents 0.0604
_diffrn_reflns_av_sigmaI/netI 0.0558
_diffrn_reflns_limit_h_max 15
_diffrn_reflns_limit_h_min -15
_diffrn_reflns_limit_k_max 20
_diffrn_reflns_limit_k_min -20
_diffrn_reflns_limit_l_max 21
_diffrn_reflns_limit_l_min -21
_diffrn_reflns_number 37246
_diffrn_reflns_theta_full 27.48
_diffrn_reflns_theta_max 27.48
_diffrn_reflns_theta_min 3.07
_diffrn_standards_decay_% negligible
_exptl_absorpt_coefficient_mu 0.092
_exptl_absorpt_correction_T_max 0.991
_exptl_absorpt_correction_T_min 0.950
_exptl_absorpt_correction_type multi-scan
_exptl_absorpt_process_details 'SADABS V2.10 (Sheldrick, 2003)'
_exptl_crystal_colour colourless
_exptl_crystal_density_diffrn 1.297
_exptl_crystal_density_method 'not measured'
_exptl_crystal_description lath
_exptl_crystal_F_000 1312
_exptl_crystal_size_max 0.50
_exptl_crystal_size_mid 0.40
_exptl_crystal_size_min 0.10
_refine_diff_density_max 0.192
_refine_diff_density_min -0.270
_refine_ls_extinction_method none
_refine_ls_goodness_of_fit_ref 1.031
_refine_ls_hydrogen_treatment constr
_refine_ls_matrix_type full
_refine_ls_number_parameters 419
_refine_ls_number_reflns 7291
_refine_ls_number_restraints 0
_refine_ls_restrained_S_all 1.031
_refine_ls_R_factor_all 0.0923
_refine_ls_R_factor_gt 0.0480
_refine_ls_shift/su_max 0.001
_refine_ls_shift/su_mean 0.000
_refine_ls_structure_factor_coef Fsqd
_refine_ls_weighting_details 'w=1/[\s^2^(Fo^2^)+(0.0728P)^2^+0.0298P] where P=(Fo^2^+2Fc^2^)/3'
_refine_ls_weighting_scheme calc
_refine_ls_wR_factor_gt 0.1120
_refine_ls_wR_factor_ref 0.1329
_reflns_number_gt 4714
_reflns_number_total 7291
_reflns_threshold_expression I>2\s(I)
_cod_data_source_file ws5022.cif
_cod_data_source_block III
_cod_depositor_comments
;
The following automatic conversions were performed:

'_exptl_absorpt_correction_type' value 'Multi-scan' changed to
'multi-scan' according to
/home/saulius/struct/CIF-dictionaries/cif_core.dic dictionary named
'cif_core.dic' version 2.4.1 from 2010-06-29.

Automatic conversion script
Id: cif_fix_values 1715 2011-07-08 13:25:40Z adriana 
;
_cod_original_sg_symbol_H-M 'P 21/n'
_cod_database_code 2100264

loop_
_symmetry_equiv_pos_as_xyz
'x, y, z'
'-x+1/2, y+1/2, -z+1/2'
'-x, -y, -z'
'x+1/2, -y+1/2, z+1/2'

loop_
_atom_site_label
_atom_site_fract_x
_atom_site_fract_y
_atom_site_fract_z
_atom_site_U_iso_or_equiv
_atom_site_adp_type
_atom_site_calc_flag
_atom_site_refinement_flags
_atom_site_occupancy
_atom_site_disorder_assembly
_atom_site_disorder_group
_atom_site_type_symbol
O11 0.60212(10) 0.56379(9) 0.28717(7) 0.0435(4) Uani d . 1 . . O
O12 0.42927(11) 0.52190(8) 0.29603(7) 0.0411(3) Uani d . 1 . . O
O13 0.43379(10) 0.58474(7) 0.44360(7) 0.0323(3) Uani d . 1 . . O
O124 -0.11867(10) 0.29543(7) 0.59410(7) 0.0331(3) Uani d . 1 . . O
N14 0.42907(12) 0.64910(9) 0.50237(8) 0.0290(3) Uani d . 1 . . N
C11 0.51295(14) 0.55789(11) 0.32369(10) 0.0291(4) Uani d . 1 . . C
C12 0.52739(15) 0.60170(12) 0.40365(11) 0.0352(4) Uani d . 1 . . C
C15 0.34766(14) 0.63659(10) 0.54340(9) 0.0264(4) Uani d . 1 . . C
C16 0.26956(14) 0.56694(10) 0.53505(9) 0.0280(4) Uani d . 1 . . C
C17 0.19449(14) 0.55516(10) 0.58655(10) 0.0281(4) Uani d . 1 . . C
C111 0.33781(14) 0.70341(10) 0.60582(9) 0.0269(4) Uani d . 1 . . C
C112 0.25273(17) 0.76212(12) 0.59476(11) 0.0409(5) Uani d . 1 . . C
C113 0.24311(18) 0.82324(12) 0.65273(11) 0.0444(5) Uani d . 1 . . C
C114 0.31780(16) 0.82537(11) 0.72226(11) 0.0365(4) Uani d . 1 . . C
C115 0.40130(15) 0.76687(12) 0.73392(11) 0.0391(5) Uani d . 1 . . C
C116 0.41229(14) 0.70639(12) 0.67570(10) 0.0348(4) Uani d . 1 . . C
C121 0.11332(14) 0.48772(10) 0.58652(9) 0.0269(4) Uani d . 1 . . C
C122 0.11024(14) 0.41659(10) 0.53648(9) 0.0280(4) Uani d . 1 . . C
C123 0.03236(14) 0.35489(10) 0.54017(10) 0.0290(4) Uani d . 1 . . C
C124 -0.04624(14) 0.36190(10) 0.59366(9) 0.0268(4) Uani d . 1 . . C
C127 -0.19932(15) 0.29812(13) 0.64951(11) 0.0388(4) Uani d . 1 . . C
C125 -0.04615(14) 0.43180(10) 0.64316(10) 0.0290(4) Uani d . 1 . . C
C126 0.03363(14) 0.49315(10) 0.63944(10) 0.0303(4) Uani d . 1 . . C
O21 0.40174(10) 0.43730(8) 0.15846(7) 0.0350(3) Uani d . 1 . . O
O22 0.57373(10) 0.48298(8) 0.14661(7) 0.0344(3) Uani d . 1 . . O
O23 0.56570(9) 0.41308(7) -0.00042(7) 0.0292(3) Uani d . 1 . . O
O224 1.13190(9) 0.69604(7) -0.09055(7) 0.0304(3) Uani d . 1 . . O
N24 0.58213(11) 0.33839(8) -0.04476(8) 0.0258(3) Uani d . 1 . . N
C21 0.48979(14) 0.44498(10) 0.12040(10) 0.0276(4) Uani d . 1 . . C
C22 0.47239(14) 0.39976(10) 0.04122(10) 0.0285(4) Uani d . 1 . . C
C25 0.67422(13) 0.34212(10) -0.07630(9) 0.0232(3) Uani d . 1 . . C
C26 0.75050(13) 0.41265(10) -0.06827(9) 0.0247(4) Uani d . 1 . . C
C27 0.83773(13) 0.42128(10) -0.10911(9) 0.0244(4) Uani d . 1 . . C
C211 0.69586(13) 0.26371(10) -0.12096(9) 0.0234(4) Uani d . 1 . . C
C212 0.78964(14) 0.21562(10) -0.09741(10) 0.0272(4) Uani d . 1 . . C
C213 0.80524(14) 0.13922(10) -0.13449(10) 0.0305(4) Uani d . 1 . . C
C214 0.72783(15) 0.11144(11) -0.19686(10) 0.0330(4) Uani d . 1 . . C
C215 0.63508(15) 0.15915(11) -0.22151(10) 0.0342(4) Uani d . 1 . . C
C216 0.61770(14) 0.23510(11) -0.18340(10) 0.0296(4) Uani d . 1 . . C
C221 0.91380(13) 0.49278(10) -0.10393(9) 0.0234(4) Uani d . 1 . . C
C222 0.89385(13) 0.56883(10) -0.06499(9) 0.0254(4) Uani d . 1 . . C
C223 0.96769(14) 0.63421(10) -0.06110(9) 0.0263(4) Uani d . 1 . . C
C224 1.06506(13) 0.62654(10) -0.09646(9) 0.0246(4) Uani d . 1 . . C
C227 1.22717(15) 0.69469(12) -0.13253(11) 0.0374(4) Uani d . 1 . . C
C225 1.08826(13) 0.55199(10) -0.13456(9) 0.0261(4) Uani d . 1 . . C
C226 1.01226(13) 0.48678(10) -0.13817(9) 0.0255(4) Uani d . 1 . . C
H11 0.5911 0.5390 0.2423 0.065 Uiso calc R 1 . . H
H12A 0.5956 0.5814 0.4369 0.042 Uiso calc R 1 . . H
H12B 0.5346 0.6632 0.3957 0.042 Uiso calc R 1 . . H
H112 0.2007 0.7604 0.5471 0.049 Uiso calc R 1 . . H
H113 0.1851 0.8636 0.6446 0.053 Uiso calc R 1 . . H
H114 0.3115 0.8673 0.7621 0.044 Uiso calc R 1 . . H
H115 0.4520 0.7679 0.7823 0.047 Uiso calc R 1 . . H
H116 0.4713 0.6668 0.6838 0.042 Uiso calc R 1 . . H
H16 0.2716 0.5283 0.4917 0.034 Uiso calc R 1 . . H
H17 0.1944 0.5960 0.6282 0.034 Uiso calc R 1 . . H
H122 0.1630 0.4111 0.4994 0.034 Uiso calc R 1 . . H
H123 0.0319 0.3069 0.5060 0.035 Uiso calc R 1 . . H
H12C -0.2455 0.3485 0.6390 0.058 Uiso calc R 1 . . H
H12D -0.1614 0.2999 0.7051 0.058 Uiso calc R 1 . . H
H12E -0.2462 0.2477 0.6424 0.058 Uiso calc R 1 . . H
H125 -0.1002 0.4376 0.6792 0.035 Uiso calc R 1 . . H
H126 0.0342 0.5407 0.6741 0.036 Uiso calc R 1 . . H
H21 0.4122 0.4637 0.2024 0.053 Uiso calc R 1 . . H
H22A 0.4628 0.3387 0.0504 0.034 Uiso calc R 1 . . H
H22B 0.4045 0.4211 0.0083 0.034 Uiso calc R 1 . . H
H212 0.8438 0.2353 -0.0554 0.033 Uiso calc R 1 . . H
H213 0.8689 0.1060 -0.1171 0.037 Uiso calc R 1 . . H
H214 0.7386 0.0593 -0.2228 0.040 Uiso calc R 1 . . H
H215 0.5825 0.1401 -0.2649 0.041 Uiso calc R 1 . . H
H216 0.5528 0.2673 -0.1999 0.035 Uiso calc R 1 . . H
H26 0.7377 0.4560 -0.0313 0.030 Uiso calc R 1 . . H
H27 0.8513 0.3768 -0.1447 0.029 Uiso calc R 1 . . H
H222 0.8276 0.5749 -0.0409 0.030 Uiso calc R 1 . . H
H223 0.9526 0.6849 -0.0343 0.032 Uiso calc R 1 . . H
H22C 1.2756 0.6479 -0.1124 0.056 Uiso calc R 1 . . H
H22D 1.2676 0.7480 -0.1234 0.056 Uiso calc R 1 . . H
H22E 1.2036 0.6873 -0.1906 0.056 Uiso calc R 1 . . H
H225 1.1552 0.5459 -0.1577 0.031 Uiso calc R 1 . . H
H226 1.0277 0.4361 -0.1649 0.031 Uiso calc R 1 . . H

loop_
_atom_site_aniso_label
_atom_site_aniso_U_11
_atom_site_aniso_U_22
_atom_site_aniso_U_33
_atom_site_aniso_U_12
_atom_site_aniso_U_13
_atom_site_aniso_U_23
C11 0.0307(10) 0.0267(9) 0.0316(9) -0.0005(8) 0.0104(8) 0.0013(7)
O11 0.0345(7) 0.0610(9) 0.0377(8) -0.0131(7) 0.0156(6) -0.0155(6)
O12 0.0376(7) 0.0514(8) 0.0376(7) -0.0158(7) 0.0177(6) -0.0152(6)
C12 0.0310(10) 0.0381(10) 0.0385(10) -0.0020(8) 0.0118(8) -0.0098(8)
O13 0.0366(7) 0.0296(6) 0.0330(7) -0.0050(6) 0.0132(5) -0.0097(5)
N14 0.0338(8) 0.0269(8) 0.0262(7) 0.0003(6) 0.0040(6) -0.0066(6)
C15 0.0296(9) 0.0268(9) 0.0220(8) 0.0020(8) 0.0008(7) 0.0032(7)
C111 0.0330(9) 0.0244(8) 0.0249(9) -0.0028(8) 0.0093(7) 0.0000(7)
C112 0.0525(12) 0.0370(11) 0.0310(10) 0.0113(10) -0.0030(9) -0.0033(8)
C113 0.0592(13) 0.0330(10) 0.0417(11) 0.0104(10) 0.0094(10) -0.0056(8)
C114 0.0461(11) 0.0322(10) 0.0349(10) -0.0142(9) 0.0192(9) -0.0102(8)
C115 0.0332(10) 0.0507(12) 0.0339(10) -0.0095(10) 0.0061(8) -0.0147(9)
C116 0.0260(9) 0.0434(11) 0.0354(10) 0.0001(8) 0.0054(8) -0.0058(8)
C16 0.0349(10) 0.0248(9) 0.0245(9) 0.0025(8) 0.0048(7) -0.0023(7)
C17 0.0344(10) 0.0253(9) 0.0246(9) 0.0030(8) 0.0036(7) -0.0014(7)
C121 0.0313(9) 0.0253(9) 0.0242(8) 0.0052(8) 0.0041(7) 0.0049(7)
C122 0.0339(10) 0.0267(9) 0.0243(9) 0.0054(8) 0.0076(7) 0.0024(7)
C123 0.0371(10) 0.0233(9) 0.0275(9) 0.0029(8) 0.0076(7) -0.0017(7)
C124 0.0304(9) 0.0249(8) 0.0247(8) 0.0017(8) 0.0022(7) 0.0053(7)
O124 0.0367(7) 0.0309(7) 0.0329(7) -0.0058(6) 0.0094(5) 0.0008(5)
C127 0.0342(10) 0.0457(11) 0.0385(10) -0.0068(9) 0.0123(8) 0.0033(9)
C125 0.0319(9) 0.0313(9) 0.0253(9) 0.0035(8) 0.0102(7) 0.0008(7)
C126 0.0403(11) 0.0247(9) 0.0268(9) 0.0032(8) 0.0079(7) -0.0012(7)
C21 0.0281(9) 0.0235(9) 0.0329(9) 0.0026(8) 0.0113(7) 0.0040(7)
O21 0.0304(7) 0.0436(8) 0.0336(7) -0.0068(6) 0.0142(5) -0.0096(6)
O22 0.0309(7) 0.0415(7) 0.0326(7) -0.0067(6) 0.0109(5) -0.0060(5)
C22 0.0281(9) 0.0236(8) 0.0363(9) -0.0022(8) 0.0143(7) -0.0029(7)
O23 0.0318(7) 0.0220(6) 0.0372(7) -0.0035(5) 0.0169(5) -0.0064(5)
N24 0.0321(8) 0.0185(7) 0.0279(7) -0.0002(6) 0.0076(6) -0.0051(5)
C25 0.0240(9) 0.0250(8) 0.0205(8) 0.0000(7) 0.0028(6) 0.0011(6)
C211 0.0236(8) 0.0251(8) 0.0228(8) -0.0051(7) 0.0080(7) -0.0003(6)
C212 0.0264(9) 0.0273(9) 0.0282(9) -0.0044(7) 0.0055(7) -0.0020(7)
C213 0.0282(9) 0.0264(9) 0.0390(10) -0.0012(8) 0.0121(8) -0.0025(7)
C214 0.0351(10) 0.0286(9) 0.0384(10) -0.0067(8) 0.0166(8) -0.0106(8)
C215 0.0342(10) 0.0393(10) 0.0298(9) -0.0118(9) 0.0068(8) -0.0119(8)
C216 0.0267(9) 0.0344(10) 0.0275(9) -0.0027(8) 0.0032(7) -0.0025(7)
C26 0.0268(9) 0.0232(8) 0.0239(8) 0.0009(7) 0.0029(7) -0.0020(6)
C27 0.0277(9) 0.0220(8) 0.0237(8) 0.0010(7) 0.0040(7) -0.0027(6)
C221 0.0238(9) 0.0240(8) 0.0222(8) -0.0004(7) 0.0025(6) 0.0006(6)
C222 0.0231(9) 0.0275(9) 0.0264(9) 0.0015(7) 0.0066(7) 0.0002(7)
C223 0.0293(9) 0.0239(8) 0.0260(9) 0.0005(7) 0.0044(7) -0.0017(7)
C224 0.0245(9) 0.0270(9) 0.0213(8) -0.0038(7) -0.0012(6) 0.0028(6)
O224 0.0290(6) 0.0282(6) 0.0348(7) -0.0081(5) 0.0073(5) -0.0010(5)
C227 0.0321(10) 0.0422(11) 0.0393(10) -0.0120(9) 0.0095(8) 0.0003(8)
C225 0.0235(9) 0.0296(9) 0.0262(9) 0.0023(7) 0.0066(7) 0.0014(7)
C226 0.0265(9) 0.0248(8) 0.0259(9) 0.0033(7) 0.0066(7) -0.0020(7)

loop_
_atom_type_symbol
_atom_type_description
_atom_type_scat_dispersion_real
_atom_type_scat_dispersion_imag
_atom_type_scat_source
C C 0.0033 0.0016 'International Tables Vol C Tables 4.2.6.8 and 6.1.1.4'
H H 0.0000 0.0000 'International Tables Vol C Tables 4.2.6.8 and 6.1.1.4'
N N 0.0061 0.0033 'International Tables Vol C Tables 4.2.6.8 and 6.1.1.4'
O O 0.0106 0.0060 'International Tables Vol C Tables 4.2.6.8 and 6.1.1.4'

loop_
_geom_angle_atom_site_label_1
_geom_angle_atom_site_label_2
_geom_angle_atom_site_label_3
_geom_angle
_geom_angle_publ_flag
O12 C11 O11 124.25(15) no
O12 C11 C12 123.92(15) no
O11 C11 C12 111.82(15) no
C11 O11 H11 109.5 no
O13 C12 C11 108.81(14) no
O13 C12 H12A 109.9 no
C11 C12 H12A 109.9 no
O13 C12 H12B 109.9 no
C11 C12 H12B 109.9 no
H12A C12 H12B 108.3 no
C12 O13 N14 107.10(12) no
C15 N14 O13 110.93(13) no
N14 C15 C16 127.14(15) no
N14 C15 C111 113.24(14) no
C16 C15 C111 119.62(14) no
C116 C111 C112 119.06(16) no
C116 C111 C15 120.45(15) no
C112 C111 C15 120.49(15) no
C113 C112 C111 120.44(18) no
C113 C112 H112 119.8 no
C111 C112 H112 119.8 no
C114 C113 C112 119.91(19) no
C114 C113 H113 120.0 no
C112 C113 H113 120.0 no
C115 C114 C113 119.89(17) no
C115 C114 H114 120.1 no
C113 C114 H114 120.1 no
C114 C115 C116 120.47(17) no
C114 C115 H115 119.8 no
C116 C115 H115 119.8 no
C111 C116 C115 120.23(17) no
C111 C116 H116 119.9 no
C115 C116 H116 119.9 no
C17 C16 C15 122.28(15) no
C17 C16 H16 118.9 no
C15 C16 H16 118.9 no
C16 C17 C121 128.17(15) no
C16 C17 H17 115.9 no
C121 C17 H17 115.9 no
C126 C121 C122 117.33(15) no
C126 C121 C17 118.72(15) no
C122 C121 C17 123.95(15) no
C123 C122 C121 120.99(15) no
C123 C122 H122 119.5 no
C121 C122 H122 119.5 no
C122 C123 C124 120.48(15) no
C122 C123 H123 119.8 no
C124 C123 H123 119.8 no
O124 C124 C125 124.30(15) no
O124 C124 C123 115.78(14) no
C125 C124 C123 119.90(15) no
C124 O124 C127 118.23(13) no
O124 C127 H12C 109.5 no
O124 C127 H12D 109.5 no
H12C C127 H12D 109.5 no
O124 C127 H12E 109.5 no
H12C C127 H12E 109.5 no
H12D C127 H12E 109.5 no
C126 C125 C124 119.02(15) no
C126 C125 H125 120.5 no
C124 C125 H125 120.5 no
C125 C126 C121 122.27(15) no
C125 C126 H126 118.9 no
C121 C126 H126 118.9 no
O22 C21 O21 124.63(15) no
O22 C21 C22 124.88(15) no
O21 C21 C22 110.49(14) no
C21 O21 H21 109.5 no
O23 C22 C21 109.27(13) no
O23 C22 H22A 109.8 no
C21 C22 H22A 109.8 no
O23 C22 H22B 109.8 no
C21 C22 H22B 109.8 no
H22A C22 H22B 108.3 no
C22 O23 N24 107.72(11) no
C25 N24 O23 111.00(12) no
N24 C25 C26 124.97(14) no
N24 C25 C211 112.42(13) no
C26 C25 C211 122.60(14) no
C212 C211 C216 119.30(15) no
C212 C211 C25 120.66(14) no
C216 C211 C25 119.89(15) no
C213 C212 C211 120.70(16) no
C213 C212 H212 119.6 no
C211 C212 H212 119.6 no
C214 C213 C212 119.75(16) no
C214 C213 H213 120.1 no
C212 C213 H213 120.1 no
C215 C214 C213 120.09(15) no
C215 C214 H214 120.0 no
C213 C214 H214 120.0 no
C214 C215 C216 120.47(16) no
C214 C215 H215 119.8 no
C216 C215 H215 119.8 no
C215 C216 C211 119.67(16) no
C215 C216 H216 120.2 no
C211 C216 H216 120.2 no
C27 C26 C25 124.86(14) no
C27 C26 H26 117.6 no
C25 C26 H26 117.6 no
C26 C27 C221 125.93(15) no
C26 C27 H27 117.0 no
C221 C27 H27 117.0 no
C226 C221 C222 117.13(14) no
C226 C221 C27 119.58(14) no
C222 C221 C27 123.28(14) no
C223 C222 C221 121.43(15) no
C223 C222 H222 119.3 no
C221 C222 H222 119.3 no
C222 C223 C224 120.11(15) no
C222 C223 H223 119.9 no
C224 C223 H223 119.9 no
O224 C224 C225 124.52(14) no
O224 C224 C223 115.39(14) no
C225 C224 C223 120.09(15) no
C224 O224 C227 117.71(13) no
O224 C227 H22C 109.5 no
O224 C227 H22D 109.5 no
H22C C227 H22D 109.5 no
O224 C227 H22E 109.5 no
H22C C227 H22E 109.5 no
H22D C227 H22E 109.5 no
C226 C225 C224 118.89(15) no
C226 C225 H225 120.6 no
C224 C225 H225 120.6 no
C225 C226 C221 122.34(15) no
C225 C226 H226 118.8 no
C221 C226 H226 118.8 no

loop_
_geom_bond_atom_site_label_1
_geom_bond_atom_site_label_2
_geom_bond_site_symmetry_2
_geom_bond_distance
_geom_bond_publ_flag
C11 O12 . 1.205(2) no
C11 O11 . 1.3133(19) no
C11 C12 . 1.493(2) no
O11 H11 . 0.84 no
C12 O13 . 1.416(2) no
C12 H12A . 0.99 no
C12 H12B . 0.99 no
O13 N14 . 1.4214(16) no
N14 C15 . 1.289(2) no
C15 C16 . 1.452(2) no
C15 C111 . 1.501(2) no
C111 C116 . 1.381(2) no
C111 C112 . 1.386(2) no
C112 C113 . 1.385(2) no
C112 H112 . 0.95 no
C113 C114 . 1.377(3) no
C113 H113 . 0.95 no
C114 C115 . 1.370(3) no
C114 H114 . 0.95 no
C115 C116 . 1.383(2) no
C115 H115 . 0.95 no
C116 H116 . 0.95 no
C16 C17 . 1.344(2) no
C16 H16 . 0.95 no
C17 C121 . 1.455(2) no
C17 H17 . 0.95 no
C121 C126 . 1.395(2) no
C121 C122 . 1.401(2) no
C122 C123 . 1.369(2) no
C122 H122 . 0.95 no
C123 C124 . 1.393(2) no
C123 H123 . 0.95 no
C124 O124 . 1.374(2) no
C124 C125 . 1.382(2) no
O124 C127 . 1.432(2) no
C127 H12C . 0.98 no
C127 H12D . 0.98 no
C127 H12E . 0.98 no
C125 C126 . 1.381(2) no
C125 H125 . 0.95 no
C126 H126 . 0.95 no
C21 O22 . 1.217(2) no
C21 O21 . 1.3184(19) no
C21 C22 . 1.493(2) no
O21 H21 . 0.84 no
C22 O23 . 1.4200(18) no
C22 H22A . 0.99 no
C22 H22B . 0.99 no
O23 N24 . 1.4243(16) no
N24 C25 . 1.298(2) no
C25 C26 . 1.448(2) no
C25 C211 . 1.491(2) no
C211 C212 . 1.386(2) no
C211 C216 . 1.392(2) no
C212 C213 . 1.385(2) no
C212 H212 . 0.95 no
C213 C214 . 1.381(2) no
C213 H213 . 0.95 no
C214 C215 . 1.376(3) no
C214 H214 . 0.95 no
C215 C216 . 1.391(2) no
C215 H215 . 0.95 no
C216 H216 . 0.95 no
C26 C27 . 1.339(2) no
C26 H26 . 0.95 no
C27 C221 . 1.459(2) no
C27 H27 . 0.95 no
C221 C226 . 1.394(2) no
C221 C222 . 1.406(2) no
C222 C223 . 1.368(2) no
C222 H222 . 0.95 no
C223 C224 . 1.394(2) no
C223 H223 . 0.95 no
C224 O224 . 1.3655(19) no
C224 C225 . 1.389(2) no
O224 C227 . 1.428(2) no
C227 H22C . 0.98 no
C227 H22D . 0.98 no
C227 H22E . 0.98 no
C225 C226 . 1.383(2) no
C225 H225 . 0.95 no
C226 H226 . 0.95 no

loop_
_geom_hbond_atom_site_label_D
_geom_hbond_atom_site_label_H
_geom_hbond_atom_site_label_A
_geom_hbond_site_symmetry_A
_geom_hbond_distance_DH
_geom_hbond_distance_HA
_geom_hbond_distance_DA
_geom_hbond_angle_DHA
_geom_hbond_publ_flag
O11 H11 O22 . 0.84 1.81 2.6542(17) 177 y
O21 H21 O12 . 0.84 1.80 2.6410(17) 178 y
C215 H215 Cg2 2_644 0.95 2.64 3.532(2) 157 y

loop_
_geom_torsion_atom_site_label_1
_geom_torsion_atom_site_label_2
_geom_torsion_atom_site_label_3
_geom_torsion_atom_site_label_4
_geom_torsion
_geom_torsion_publ_flag
O12 C11 C12 O13 7.0(2) no
O11 C11 C12 O13 -173.35(14) no
C11 C12 O13 N14 -158.92(13) no
C12 O13 N14 C15 -177.91(14) no
O13 N14 C15 C16 1.1(2) no
O13 N14 C15 C111 -179.28(12) no
N14 C15 C111 C116 -73.7(2) no
C16 C15 C111 C116 105.94(19) no
N14 C15 C111 C112 107.38(19) no
C16 C15 C111 C112 -73.0(2) no
C116 C111 C112 C113 0.5(3) no
C15 C111 C112 C113 179.39(17) no
C111 C112 C113 C114 -0.6(3) no
C112 C113 C114 C115 -0.1(3) no
C113 C114 C115 C116 1.1(3) no
C112 C111 C116 C115 0.5(3) no
C15 C111 C116 C115 -178.47(16) no
C114 C115 C116 C111 -1.2(3) no
N14 C15 C16 C17 172.97(16) no
C111 C15 C16 C17 -6.6(2) no
C15 C16 C17 C121 -178.62(15) no
C16 C17 C121 C126 -171.99(17) no
C16 C17 C121 C122 8.3(3) no
C126 C121 C122 C123 -0.5(2) no
C17 C121 C122 C123 179.22(15) no
C121 C122 C123 C124 0.4(3) no
C122 C123 C124 O124 -178.29(14) no
C122 C123 C124 C125 0.3(2) no
C125 C124 O124 C127 -0.3(2) no
C123 C124 O124 C127 178.30(14) no
O124 C124 C125 C126 177.48(15) no
C123 C124 C125 C126 -1.0(2) no
C124 C125 C126 C121 1.0(3) no
C122 C121 C126 C125 -0.3(2) no
C17 C121 C126 C125 -179.95(15) no
O22 C21 C22 O23 -3.9(2) no
O21 C21 C22 O23 176.70(13) no
C21 C22 O23 N24 145.91(13) no
C22 O23 N24 C25 -172.06(13) no
O23 N24 C25 C26 -0.3(2) no
O23 N24 C25 C211 178.15(12) no
N24 C25 C211 C212 -119.08(16) no
C26 C25 C211 C212 59.4(2) no
N24 C25 C211 C216 56.44(19) no
C26 C25 C211 C216 -125.06(17) no
C216 C211 C212 C213 -1.0(2) no
C25 C211 C212 C213 174.59(14) no
C211 C212 C213 C214 1.5(2) no
C212 C213 C214 C215 -0.6(3) no
C213 C214 C215 C216 -0.8(3) no
C214 C215 C216 C211 1.3(2) no
C212 C211 C216 C215 -0.4(2) no
C25 C211 C216 C215 -175.98(14) no
N24 C25 C26 C27 -170.89(15) no
C211 C25 C26 C27 10.8(2) no
C25 C26 C27 C221 178.06(15) no
C26 C27 C221 C226 168.28(15) no
C26 C27 C221 C222 -11.1(3) no
C226 C221 C222 C223 0.2(2) no
C27 C221 C222 C223 179.62(15) no
C221 C222 C223 C224 0.3(2) no
C222 C223 C224 O224 178.72(14) no
C222 C223 C224 C225 -1.1(2) no
C225 C224 O224 C227 5.8(2) no
C223 C224 O224 C227 -173.96(13) no
O224 C224 C225 C226 -178.40(14) no
C223 C224 C225 C226 1.4(2) no
C224 C225 C226 C221 -0.9(2) no
C222 C221 C226 C225 0.1(2) no
C27 C221 C226 C225 -179.32(15) no

loop_
_cod_related_entry_id
_cod_related_entry_database
_cod_related_entry_code
1 ChemSpider 21188159
